data_1571665
loop_
_publ_author_name
'Song, Yongxiang'
'Wang, Wengui'
'Yang, Jiafan'
'Gao, Dewei'
'Billingsley, John M.'
'Wang, Songtao'
'Zhu, Yiguang'
'Wang, Junfeng'
'Ju, Jianhua'
'Yan, Yan'
'Tang, Yi'

_publ_section_title
;
 &#x3b2;-Terrecyclene synthase constructs the quadrane backbone in
 terrecyclic acid biosynthesis.
;
_journal_issue 23
_journal_name_full 'Chemical science'
_journal_page_first 8750
_journal_page_last 8755
_journal_paper_doi 10.1039/d4sc01208a
_journal_volume 15
_journal_year 2024
_chemical_absolute_configuration ad
_chemical_formula_moiety 'C15 H22 O3'
_chemical_formula_sum 'C15 H22 O3'
_chemical_formula_weight 250.32
_space_group_crystal_system monoclinic
_space_group_IT_number 4
_space_group_name_Hall 'P 2yb'
_space_group_name_H-M_alt 'P 1 21 1'
_atom_sites_solution_hydrogens geom
_atom_sites_solution_primary dual
_audit_block_doi 10.5517/ccdc.csd.cc2g7x2q
_audit_creation_date 2020-06-05
_audit_creation_method
;
Olex2 1.2
(compiled 2018.05.29 svn.r3508 for OlexSys, GUI svn.r5506)
;
_audit_update_record
;
2023-06-22 deposited with the CCDC.	2024-05-14 downloaded from the CCDC.
;
_cell_angle_alpha 90
_cell_angle_beta 108.989(2)
_cell_angle_gamma 90
_cell_formula_units_Z 2
_cell_length_a 6.36910(10)
_cell_length_b 12.0175(2)
_cell_length_c 9.0830(2)
_cell_measurement_reflns_used 5095
_cell_measurement_temperature 106(2)
_cell_measurement_theta_max 73.8160
_cell_measurement_theta_min 5.1570
_cell_volume 657.39(2)
_computing_cell_refinement 'CrysAlisPro 1.171.39.33c (Rigaku OD, 2017)'
_computing_data_collection 'CrysAlisPro 1.171.39.33c (Rigaku OD, 2017)'
_computing_data_reduction 'CrysAlisPro 1.171.39.33c (Rigaku OD, 2017)'
_computing_molecular_graphics 'Olex2 (Dolomanov et al., 2009)'
_computing_publication_material 'Olex2 (Dolomanov et al., 2009)'
_computing_structure_refinement 'ShelXL (Sheldrick, 2015)'
_computing_structure_solution 'ShelXT (Sheldrick, 2015)'
_diffrn_ambient_environment N~2~
_diffrn_ambient_temperature 106(2)
_diffrn_detector 'Pilatus3R 200K-A'
_diffrn_measured_fraction_theta_full 0.998
_diffrn_measured_fraction_theta_max 0.985
_diffrn_measurement_details
;
List of Runs (angles in degrees, time in seconds):

  # Type    Start    End  Width  t~exp~   \w     \q     \k     \f   Frames
#--------------------------------------------------------------------------
  1  \w    -13.00  26.00   0.50    0.50    --    0.00 -82.00  60.00   78
  2  \w    -32.00  27.00   0.50    0.50    --    0.00 -82.00   0.00  118
  3  \w    -13.00  25.00   0.50    0.50    --    0.00 -77.00 120.00   76
  4  \w    -42.00 -15.00   0.50    0.50    --    0.00 -77.00 120.00   54
  5  \w     21.00  55.00   0.50    0.50    --   40.00  65.00 -30.02   68
  6  \w     32.00  69.00   0.50    0.50    --   52.00  75.00  11.86   74
  7  \w     41.00  72.00   0.50    0.50    --   68.00  74.00 -49.07   62
  8  \w    121.00 157.00   0.50    0.50    --   68.00  74.00 -49.07   72
  9  \w     54.00  79.00   0.50    0.50    --   80.00  71.00 -61.26   50
 10  \w     78.00 179.00   0.50    0.50    --   95.80  45.00  60.00  202
 11  \w     77.00 177.00   0.50    0.50    --   95.80  45.00  30.00  200
 12  \w     42.00 125.00   0.50    0.50    --   95.80 -82.00-150.00  166
 13  \w     74.00 117.00   0.50    0.50    --   95.80  54.00  -6.05   86
 14  \w      7.00  39.00   0.50    0.50    --   95.80 -82.00-150.00   64
 15  \w     73.00 132.00   0.50    0.50    --   95.80  61.00 -30.00  118
 16  \w     71.00 161.00   0.50    0.50    --   95.80  68.00 -60.60  180
 17  \w     46.00  86.00   0.50    0.50    --   95.80 -30.00-150.00   80
 18  \w    106.00 184.00   0.50    0.50    --   95.80  30.00 -90.00  156
 19  \w     72.00  97.00   0.50    0.50    --   95.80  61.00 -90.00   50
 20  \w     74.00 180.00   0.50    0.50    --   95.80  61.00 120.00  212
 21  \w     83.00 110.00   0.50    0.50    --   95.80  52.00 -62.70   54
 22  \w    103.00 171.00   0.50    0.50    --   95.80  82.00  90.00  136
 23  \w    121.00 173.00   0.50    0.50    --   95.80  54.00  -6.05  104
;
_diffrn_measurement_device 'four-circle diffractometer'
_diffrn_measurement_device_type 'XtaLAB Pro: Kappa single'
_diffrn_measurement_method '\w scans'
_diffrn_orient_matrix_type 'CrysAlisPro convention (1999,Acta A55,543-557)'
_diffrn_orient_matrix_UB_11 0.0312757000
_diffrn_orient_matrix_UB_12 -0.0324910000
_diffrn_orient_matrix_UB_13 0.1699190000
_diffrn_orient_matrix_UB_21 -0.2295963000
_diffrn_orient_matrix_UB_22 0.0491880000
_diffrn_orient_matrix_UB_23 -0.0156952000
_diffrn_orient_matrix_UB_31 -0.1083096000
_diffrn_orient_matrix_UB_32 -0.1138032000
_diffrn_orient_matrix_UB_33 -0.0553840000
_diffrn_radiation_monochromator graphite
_diffrn_radiation_probe x-ray
_diffrn_radiation_type CuK\a
_diffrn_radiation_wavelength 1.54184
_diffrn_reflns_av_R_equivalents 0.0208
_diffrn_reflns_av_unetI/netI 0.0230
_diffrn_reflns_Laue_measured_fraction_full 0.998
_diffrn_reflns_Laue_measured_fraction_max 0.985
_diffrn_reflns_limit_h_max 7
_diffrn_reflns_limit_h_min -7
_diffrn_reflns_limit_k_max 14
_diffrn_reflns_limit_k_min -14
_diffrn_reflns_limit_l_max 9
_diffrn_reflns_limit_l_min -11
_diffrn_reflns_number 6277
_diffrn_reflns_point_group_measured_fraction_full 0.994
_diffrn_reflns_point_group_measured_fraction_max 0.961
_diffrn_reflns_theta_full 67.684
_diffrn_reflns_theta_max 74.370
_diffrn_reflns_theta_min 5.150
_diffrn_source 'Rotating-anode X-ray tube'
_diffrn_source_type 'MicroMax 007 (Cu) X-ray Source'
_exptl_absorpt_coefficient_mu 0.692
_exptl_absorpt_correction_T_max 1.00000
_exptl_absorpt_correction_T_min 0.91080
_exptl_absorpt_correction_type multi-scan
_exptl_absorpt_process_details
;
CrysAlisPro 1.171.39.33c (Rigaku Oxford Diffraction, 2017)
Empirical absorption correction using spherical harmonics,
 implemented in SCALE3 ABSPACK scaling algorithm.
;
_exptl_crystal_colour 'clear light colourless'
_exptl_crystal_colour_lustre clear
_exptl_crystal_colour_modifier light
_exptl_crystal_colour_primary colourless
_exptl_crystal_density_diffrn 1.265
_exptl_crystal_description plate
_exptl_crystal_F_000 272
_exptl_crystal_size_max 0.15
_exptl_crystal_size_mid 0.1
_exptl_crystal_size_min 0.02
_refine_diff_density_max 0.126
_refine_diff_density_min -0.177
_refine_diff_density_rms 0.033
_refine_ls_abs_structure_details
;
 Flack x determined using 1132 quotients [(I+)-(I-)]/[(I+)+(I-)]
 (Parsons, Flack and Wagner, Acta Cryst. B69 (2013) 249-259).
;
_refine_ls_abs_structure_Flack 0.00(7)
_refine_ls_extinction_method none
_refine_ls_goodness_of_fit_ref 1.069
_refine_ls_hydrogen_treatment constr
_refine_ls_matrix_type full
_refine_ls_number_parameters 167
_refine_ls_number_reflns 2560
_refine_ls_number_restraints 1
_refine_ls_restrained_S_all 1.069
_refine_ls_R_factor_all 0.0283
_refine_ls_R_factor_gt 0.0277
_refine_ls_shift/su_max 0.000
_refine_ls_shift/su_mean 0.000
_refine_ls_structure_factor_coef Fsqd
_refine_ls_weighting_details 'w=1/[\s^2^(Fo^2^)+(0.0422P)^2^+0.0844P] where P=(Fo^2^+2Fc^2^)/3'
_refine_ls_weighting_scheme calc
_refine_ls_wR_factor_gt 0.0734
_refine_ls_wR_factor_ref 0.0737
_reflns_Friedel_coverage 0.858
_reflns_Friedel_fraction_full 0.988
_reflns_Friedel_fraction_max 0.934
_reflns_number_gt 2496
_reflns_number_total 2560
_reflns_threshold_expression 'I > 2\s(I)'
_cod_data_source_file d4sc01208a2.cif
_cod_data_source_block songyongxiang_sx-terb2_collect
_cod_depositor_comments 'Adding full bibliography for 1571665--1571666.cif.'
_cod_database_code 1571665
_shelx_shelxl_version_number 2014/7
_chemical_oxdiff_formula 'C28 H44 N2 O6 '
_shelx_space_group_comment
;
The symmetry employed for this shelxl refinement is uniquely defined
by the following loop, which should always be used as a source of
symmetry information in preference to the above space-group names.
They are only intended as comments.
;
_shelx_estimated_absorpt_t_max 0.986
_shelx_estimated_absorpt_t_min 0.903
_reflns_odcompleteness_completeness 100.00
_reflns_odcompleteness_iscentric 1
_reflns_odcompleteness_theta 66.97
_olex2_refinement_description
;
1. Fixed Uiso
 At 1.2 times of:
  All C(H) groups, All C(H,H) groups
 At 1.5 times of:
  All C(H,H,H) groups, All O(H) groups
2.a Ternary CH refined with riding coordinates:
 C2(H2), C11(H11), C4(H4), C8(H8)
2.b Secondary CH2 refined with riding coordinates:
 C12(H12A,H12B), C9(H9A,H9B), C10(H10A,H10B), C3(H3A,H3B)
2.c X=CH2 refined with riding coordinates:
 C6(H6A,H6B)
2.d Idealised Me refined as rotating group:
 C14(H14A,H14B,H14C), C15(H15A,H15B,H15C)
2.e Idealised tetrahedral OH refined as rotating group:
 O17(H17), O13(H13)
;
_olex2_submission_special_instructions 'No special instructions were received'
_oxdiff_exptl_absorpt_empirical_details
;
Empirical correction (ABSPACK) includes:
- Absorption correction using spherical harmonics
- Frame scaling
;
_oxdiff_exptl_absorpt_empirical_full_max 1.123
_oxdiff_exptl_absorpt_empirical_full_min 0.907

loop_
_space_group_symop_operation_xyz
'x, y, z'
'-x, y+1/2, -z'

loop_
_atom_site_label
_atom_site_type_symbol
_atom_site_fract_x
_atom_site_fract_y
_atom_site_fract_z
_atom_site_U_iso_or_equiv
_atom_site_adp_type
_atom_site_occupancy
_atom_site_site_symmetry_order
_atom_site_calc_flag
_atom_site_refinement_flags_posn
_atom_site_refinement_flags_adp
_atom_site_refinement_flags_occupancy
_atom_site_disorder_assembly
_atom_site_disorder_group
O17 O 0.9841(2) 0.59979(11) 0.56347(15) 0.0246(3) Uani 1 1 d . . . . .
H17 H 0.9816 0.5385 0.5233 0.037 Uiso 1 1 calc GR . . . .
O14 O 0.8824(2) 0.38781(11) 0.40986(17) 0.0279(3) Uani 1 1 d . . . . .
O13 O 0.6710(2) 0.23725(11) 0.32704(18) 0.0315(3) Uani 1 1 d . . . . .
H13 H 0.7880 0.2047 0.3704 0.047 Uiso 1 1 calc GR . . . .
C1 C 0.4840(3) 0.52881(13) 0.33102(19) 0.0179(4) Uani 1 1 d . . . . .
C5 C 0.5917(3) 0.55293(14) 0.5023(2) 0.0212(4) Uani 1 1 d . . . . .
C7 C 0.7014(3) 0.34616(15) 0.3484(2) 0.0219(4) Uani 1 1 d . . . . .
C2 C 0.6145(3) 0.59745(15) 0.24670(19) 0.0190(3) Uani 1 1 d . . . . .
H2 H 0.7437 0.5544 0.2438 0.023 Uiso 1 1 calc R . . . .
C11 C 0.4463(3) 0.60343(15) 0.0816(2) 0.0216(4) Uani 1 1 d . . . . .
H11 H 0.4902 0.6593 0.0186 0.026 Uiso 1 1 calc R . . . .
C12 C 0.2453(3) 0.58044(14) 0.2650(2) 0.0197(4) Uani 1 1 d . . . . .
H12A H 0.1338 0.5230 0.2525 0.024 Uiso 1 1 calc R . . . .
H12B H 0.2244 0.6363 0.3361 0.024 Uiso 1 1 calc R . . . .
C4 C 0.7623(3) 0.64448(15) 0.5185(2) 0.0236(4) Uani 1 1 d . . . . .
H4 H 0.7511 0.6994 0.5953 0.028 Uiso 1 1 calc R . . . .
C13 C 0.2221(3) 0.63445(15) 0.1041(2) 0.0215(4) Uani 1 1 d . . . . .
C6 C 0.5411(3) 0.50633(17) 0.6185(2) 0.0278(4) Uani 1 1 d . . . . .
H6A H 0.4293 0.4531 0.5979 0.033 Uiso 1 1 calc R . . . .
H6B H 0.6174 0.5268 0.7207 0.033 Uiso 1 1 calc R . . . .
C9 C 0.3771(3) 0.39360(15) 0.1068(2) 0.0244(4) Uani 1 1 d . . . . .
H9A H 0.4217 0.3223 0.0765 0.029 Uiso 1 1 calc R . . . .
H9B H 0.2166 0.3932 0.0787 0.029 Uiso 1 1 calc R . . . .
C8 C 0.4785(3) 0.40546(14) 0.2861(2) 0.0201(4) Uani 1 1 d . . . . .
H8 H 0.3770 0.3681 0.3313 0.024 Uiso 1 1 calc R . . . .
C14 C 0.0165(3) 0.59411(18) -0.0273(2) 0.0266(4) Uani 1 1 d . . . . .
H14A H 0.0205 0.6227 -0.1250 0.040 Uiso 1 1 calc GR . . . .
H14B H -0.1152 0.6202 -0.0087 0.040 Uiso 1 1 calc GR . . . .
H14C H 0.0156 0.5143 -0.0303 0.040 Uiso 1 1 calc GR . . . .
C10 C 0.4447(3) 0.48549(16) 0.0138(2) 0.0254(4) Uani 1 1 d . . . . .
H10A H 0.3428 0.4846 -0.0922 0.030 Uiso 1 1 calc R . . . .
H10B H 0.5918 0.4690 0.0097 0.030 Uiso 1 1 calc R . . . .
C3 C 0.6951(3) 0.69757(15) 0.3565(2) 0.0247(4) Uani 1 1 d . . . . .
H3A H 0.8207 0.7338 0.3385 0.030 Uiso 1 1 calc R . . . .
H3B H 0.5771 0.7516 0.3432 0.030 Uiso 1 1 calc R . . . .
C15 C 0.1940(3) 0.76213(16) 0.1056(2) 0.0286(4) Uani 1 1 d . . . . .
H15A H 0.3279 0.7950 0.1734 0.043 Uiso 1 1 calc GR . . . .
H15B H 0.0726 0.7800 0.1422 0.043 Uiso 1 1 calc GR . . . .
H15C H 0.1640 0.7907 0.0021 0.043 Uiso 1 1 calc GR . . . .

loop_
_atom_site_aniso_label
_atom_site_aniso_U_11
_atom_site_aniso_U_22
_atom_site_aniso_U_33
_atom_site_aniso_U_23
_atom_site_aniso_U_13
_atom_site_aniso_U_12
O17 0.0201(6) 0.0197(6) 0.0296(7) -0.0044(6) 0.0022(5) 0.0005(5)
O14 0.0202(7) 0.0196(6) 0.0397(8) -0.0015(6) 0.0039(6) 0.0002(5)
O13 0.0252(7) 0.0140(6) 0.0482(9) 0.0008(6) 0.0024(6) 0.0012(5)
C1 0.0160(8) 0.0153(9) 0.0217(8) 0.0014(7) 0.0053(7) 0.0001(6)
C5 0.0192(8) 0.0185(8) 0.0242(9) 0.0004(7) 0.0048(7) 0.0047(6)
C7 0.0230(9) 0.0147(8) 0.0274(9) 0.0005(7) 0.0074(7) 0.0008(7)
C2 0.0163(8) 0.0158(8) 0.0242(8) 0.0023(7) 0.0056(7) -0.0009(6)
C11 0.0199(8) 0.0222(9) 0.0227(8) 0.0052(7) 0.0069(7) 0.0012(7)
C12 0.0171(8) 0.0189(9) 0.0234(8) 0.0013(7) 0.0069(6) 0.0018(6)
C4 0.0216(9) 0.0194(8) 0.0265(9) -0.0041(7) 0.0031(7) 0.0022(7)
C13 0.0193(9) 0.0198(9) 0.0235(9) 0.0030(6) 0.0044(7) 0.0014(6)
C6 0.0278(10) 0.0307(10) 0.0230(9) 0.0027(8) 0.0055(7) 0.0029(8)
C9 0.0228(9) 0.0175(8) 0.0297(10) -0.0043(7) 0.0043(7) 0.0015(7)
C8 0.0192(9) 0.0152(8) 0.0256(9) 0.0003(7) 0.0067(7) -0.0010(6)
C14 0.0197(8) 0.0299(10) 0.0267(10) 0.0031(8) 0.0029(7) 0.0011(8)
C10 0.0218(9) 0.0307(10) 0.0231(9) -0.0029(7) 0.0065(7) 0.0022(7)
C3 0.0227(9) 0.0152(8) 0.0320(10) 0.0021(7) 0.0031(7) -0.0021(7)
C15 0.0242(10) 0.0224(10) 0.0348(10) 0.0060(7) 0.0036(8) 0.0053(7)

loop_
_atom_type_symbol
_atom_type_description
_atom_type_scat_dispersion_real
_atom_type_scat_dispersion_imag
_atom_type_scat_source
C C 0.0181 0.0091 'International Tables Vol C Tables 4.2.6.8 and 6.1.1.4'
H H 0.0000 0.0000 'International Tables Vol C Tables 4.2.6.8 and 6.1.1.4'
O O 0.0492 0.0322 'International Tables Vol C Tables 4.2.6.8 and 6.1.1.4'

loop_
_citation_id
_citation_doi
_citation_year
1 10.1039/D4SC01208A 2024

loop_
_geom_angle_atom_site_label_1
_geom_angle_atom_site_label_2
_geom_angle_atom_site_label_3
_geom_angle
_geom_angle_site_symmetry_1
_geom_angle_site_symmetry_3
_geom_angle_publ_flag
C4 O17 H17 109.5 . . ?
C7 O13 H13 109.5 . . ?
C5 C1 C2 105.79(14) . . ?
C5 C1 C12 112.12(14) . . ?
C5 C1 C8 115.01(14) . . ?
C2 C1 C12 102.15(13) . . ?
C8 C1 C2 110.78(14) . . ?
C8 C1 C12 110.14(13) . . ?
C1 C5 C4 108.00(15) . . ?
C6 C5 C1 126.39(17) . . ?
C6 C5 C4 125.55(17) . . ?
O14 C7 O13 123.05(17) . . ?
O14 C7 C8 127.52(16) . . ?
O13 C7 C8 109.43(15) . . ?
C1 C2 H2 108.9 . . ?
C1 C2 C3 102.51(14) . . ?
C11 C2 C1 101.13(13) . . ?
C11 C2 H2 108.9 . . ?
C11 C2 C3 125.14(15) . . ?
C3 C2 H2 108.9 . . ?
C2 C11 H11 111.2 . . ?
C2 C11 C13 105.21(14) . . ?
C2 C11 C10 105.01(14) . . ?
C13 C11 H11 111.2 . . ?
C10 C11 H11 111.2 . . ?
C10 C11 C13 112.70(15) . . ?
C1 C12 H12A 110.1 . . ?
C1 C12 H12B 110.1 . . ?
H12A C12 H12B 108.4 . . ?
C13 C12 C1 107.87(14) . . ?
C13 C12 H12A 110.1 . . ?
C13 C12 H12B 110.1 . . ?
O17 C4 C5 111.21(14) . . ?
O17 C4 H4 109.9 . . ?
O17 C4 C3 111.68(16) . . ?
C5 C4 H4 109.9 . . ?
C5 C4 C3 103.98(14) . . ?
C3 C4 H4 109.9 . . ?
C11 C13 C12 102.25(13) . . ?
C14 C13 C11 114.24(15) . . ?
C14 C13 C12 113.16(15) . . ?
C14 C13 C15 104.38(15) . . ?
C15 C13 C11 110.71(15) . . ?
C15 C13 C12 112.37(16) . . ?
C5 C6 H6A 120.0 . . ?
C5 C6 H6B 120.0 . . ?
H6A C6 H6B 120.0 . . ?
H9A C9 H9B 107.6 . . ?
C8 C9 H9A 108.6 . . ?
C8 C9 H9B 108.6 . . ?
C10 C9 H9A 108.6 . . ?
C10 C9 H9B 108.6 . . ?
C10 C9 C8 114.63(15) . . ?
C1 C8 C9 109.49(14) . . ?
C1 C8 H8 107.0 . . ?
C7 C8 C1 114.51(14) . . ?
C7 C8 C9 111.45(14) . . ?
C7 C8 H8 107.0 . . ?
C9 C8 H8 107.0 . . ?
C13 C14 H14A 109.5 . . ?
C13 C14 H14B 109.5 . . ?
C13 C14 H14C 109.5 . . ?
H14A C14 H14B 109.5 . . ?
H14A C14 H14C 109.5 . . ?
H14B C14 H14C 109.5 . . ?
C11 C10 H10A 108.7 . . ?
C11 C10 H10B 108.7 . . ?
C9 C10 C11 114.03(15) . . ?
C9 C10 H10A 108.7 . . ?
C9 C10 H10B 108.7 . . ?
H10A C10 H10B 107.6 . . ?
C2 C3 H3A 111.1 . . ?
C2 C3 H3B 111.1 . . ?
C4 C3 C2 103.10(14) . . ?
C4 C3 H3A 111.1 . . ?
C4 C3 H3B 111.1 . . ?
H3A C3 H3B 109.1 . . ?
C13 C15 H15A 109.5 . . ?
C13 C15 H15B 109.5 . . ?
C13 C15 H15C 109.5 . . ?
H15A C15 H15B 109.5 . . ?
H15A C15 H15C 109.5 . . ?
H15B C15 H15C 109.5 . . ?

loop_
_geom_bond_atom_site_label_1
_geom_bond_atom_site_label_2
_geom_bond_distance
_geom_bond_site_symmetry_2
_geom_bond_publ_flag
O17 H17 0.8200 . ?
O17 C4 1.441(2) . ?
O14 C7 1.214(2) . ?
O13 H13 0.8200 . ?
O13 C7 1.328(2) . ?
C1 C5 1.510(2) . ?
C1 C2 1.540(2) . ?
C1 C12 1.570(2) . ?
C1 C8 1.535(2) . ?
C5 C4 1.519(3) . ?
C5 C6 1.324(3) . ?
C7 C8 1.524(2) . ?
C2 H2 0.9800 . ?
C2 C11 1.535(2) . ?
C2 C3 1.540(3) . ?
C11 H11 0.9800 . ?
C11 C13 1.553(2) . ?
C11 C10 1.544(3) . ?
C12 H12A 0.9700 . ?
C12 H12B 0.9700 . ?
C12 C13 1.561(2) . ?
C4 H4 0.9800 . ?
C4 C3 1.532(3) . ?
C13 C14 1.535(2) . ?
C13 C15 1.545(2) . ?
C6 H6A 0.9300 . ?
C6 H6B 0.9300 . ?
C9 H9A 0.9700 . ?
C9 H9B 0.9700 . ?
C9 C8 1.551(3) . ?
C9 C10 1.535(3) . ?
C8 H8 0.9800 . ?
C14 H14A 0.9600 . ?
C14 H14B 0.9600 . ?
C14 H14C 0.9600 . ?
C10 H10A 0.9700 . ?
C10 H10B 0.9700 . ?
C3 H3A 0.9700 . ?
C3 H3B 0.9700 . ?
C15 H15A 0.9600 . ?
C15 H15B 0.9600 . ?
C15 H15C 0.9600 . ?

loop_
_geom_torsion_atom_site_label_1
_geom_torsion_atom_site_label_2
_geom_torsion_atom_site_label_3
_geom_torsion_atom_site_label_4
_geom_torsion
_geom_torsion_site_symmetry_1
_geom_torsion_site_symmetry_2
_geom_torsion_site_symmetry_3
_geom_torsion_site_symmetry_4
_geom_torsion_publ_flag
O17 C4 C3 C2 83.54(17) . . . . ?
O14 C7 C8 C1 -10.4(3) . . . . ?
O14 C7 C8 C9 114.6(2) . . . . ?
O13 C7 C8 C1 168.99(15) . . . . ?
O13 C7 C8 C9 -66.04(19) . . . . ?
C1 C5 C4 O17 -101.94(16) . . . . ?
C1 C5 C4 C3 18.39(18) . . . . ?
C1 C2 C11 C13 46.18(17) . . . . ?
C1 C2 C11 C10 -72.96(16) . . . . ?
C1 C2 C3 C4 40.52(17) . . . . ?
C1 C12 C13 C11 3.66(18) . . . . ?
C1 C12 C13 C14 127.02(16) . . . . ?
C1 C12 C13 C15 -115.07(16) . . . . ?
C5 C1 C2 C11 -159.36(14) . . . . ?
C5 C1 C2 C3 -29.24(17) . . . . ?
C5 C1 C12 C13 136.71(15) . . . . ?
C5 C1 C8 C7 -50.6(2) . . . . ?
C5 C1 C8 C9 -176.56(15) . . . . ?
C5 C4 C3 C2 -36.47(17) . . . . ?
C2 C1 C5 C4 6.92(18) . . . . ?
C2 C1 C5 C6 -175.68(18) . . . . ?
C2 C1 C12 C13 23.89(17) . . . . ?
C2 C1 C8 C7 69.32(18) . . . . ?
C2 C1 C8 C9 -56.69(17) . . . . ?
C2 C11 C13 C12 -30.46(17) . . . . ?
C2 C11 C13 C14 -153.08(15) . . . . ?
C2 C11 C13 C15 89.44(18) . . . . ?
C2 C11 C10 C9 59.67(19) . . . . ?
C11 C2 C3 C4 153.97(16) . . . . ?
C12 C1 C5 C4 -103.63(16) . . . . ?
C12 C1 C5 C6 73.8(2) . . . . ?
C12 C1 C2 C11 -41.90(16) . . . . ?
C12 C1 C2 C3 88.22(15) . . . . ?
C12 C1 C8 C7 -178.41(14) . . . . ?
C12 C1 C8 C9 55.59(18) . . . . ?
C13 C11 C10 C9 -54.3(2) . . . . ?
C6 C5 C4 O17 80.6(2) . . . . ?
C6 C5 C4 C3 -159.04(18) . . . . ?
C8 C1 C5 C4 129.52(15) . . . . ?
C8 C1 C5 C6 -53.1(2) . . . . ?
C8 C1 C2 C11 75.39(16) . . . . ?
C8 C1 C2 C3 -154.49(14) . . . . ?
C8 C1 C12 C13 -93.86(16) . . . . ?
C8 C9 C10 C11 -41.7(2) . . . . ?
C10 C11 C13 C12 83.41(17) . . . . ?
C10 C11 C13 C14 -39.2(2) . . . . ?
C10 C11 C13 C15 -156.69(15) . . . . ?
C10 C9 C8 C1 38.1(2) . . . . ?
C10 C9 C8 C7 -89.60(18) . . . . ?
C3 C2 C11 C13 -67.9(2) . . . . ?
C3 C2 C11 C10 172.94(17) . . . . ?
